data_7129501
loop_
_publ_author_name
'Thompson, Brena L.'
'Kieffer, Ian A.'
'Heiden, Zachariah M.'

_publ_section_title
;
 Utilization of BODIPY-based redox events to manipulate the Lewis acidity
 of fluorescent boranes
;
_journal_name_full 'Chemical Communications'
_journal_paper_doi 10.1039/D1CC06400B
_journal_year 2022
_chemical_formula_moiety 'C26 H21 B3 F4 N6, C H2 Cl2'
_chemical_formula_sum 'C27 H23 B3 Cl2 F4 N6'
_chemical_formula_weight 610.895
_chemical_properties_physical Moisture-sensitive
_space_group_crystal_system monoclinic
_space_group_IT_number 14
_space_group_name_Hall '-P 2ybc'
_space_group_name_H-M_alt 'P 1 21/c 1'
_symmetry_Int_Tables_number 14
_atom_sites_solution_primary dual
_audit_creation_date 2021-12-07
_audit_creation_method
;
Olex2 1.5
(compiled 2021.08.20 svn.r13c46975 for OlexSys, GUI svn.r6405)
;
_audit_update_record
;
2021-12-14 deposited with the CCDC.	2021-12-20 downloaded from the CCDC.
;
_cell_angle_alpha 90
_cell_angle_beta 98.939(8)
_cell_angle_gamma 90
_cell_formula_units_Z 4
_cell_length_a 15.178(9)
_cell_length_b 12.668(7)
_cell_length_c 14.669(8)
_cell_measurement_reflns_used 1048
_cell_measurement_temperature 100.3
_cell_measurement_theta_max 18.33
_cell_measurement_theta_min 2.41
_cell_volume 2786(3)
_computing_cell_refinement 'SAINT V8.38A (Bruker, 2018)'
_computing_data_reduction 'SAINT V8.38A (Bruker, 2018)'
_computing_molecular_graphics 'Olex2 1.5 (Dolomanov et al., 2009)'
_computing_publication_material 'Olex2 1.5 (Dolomanov et al., 2009)'
_computing_structure_refinement 'olex2.refine 1.5 (Bourhis et al., 2015)'
_computing_structure_solution 'SHELXT 2014/5 (Sheldrick, 2014)'
_diffrn_ambient_temperature 100.3
_diffrn_measured_fraction_theta_full 0.9952
_diffrn_measured_fraction_theta_max 0.9952
_diffrn_measurement_device_type 'Bruker APEX-II CCD'
_diffrn_measurement_method '\f and \w scans'
_diffrn_radiation_type 'Mo K\a'
_diffrn_radiation_wavelength 0.71073
_diffrn_reflns_av_R_equivalents 0.2729
_diffrn_reflns_av_unetI/netI 0.1702
_diffrn_reflns_Laue_measured_fraction_full 0.9952
_diffrn_reflns_Laue_measured_fraction_max 0.9952
_diffrn_reflns_limit_h_max 17
_diffrn_reflns_limit_h_min -17
_diffrn_reflns_limit_k_max 15
_diffrn_reflns_limit_k_min -14
_diffrn_reflns_limit_l_max 17
_diffrn_reflns_limit_l_min -17
_diffrn_reflns_number 28897
_diffrn_reflns_point_group_measured_fraction_full 0.9952
_diffrn_reflns_point_group_measured_fraction_max 0.9952
_diffrn_reflns_theta_full 24.8728
_diffrn_reflns_theta_max 24.87
_diffrn_reflns_theta_min 1.36
_diffrn_source_current 30.0
_diffrn_source_power 1.5
_diffrn_source_voltage 50.0
_diffrn_standards_number 0
_exptl_absorpt_coefficient_mu 0.291
_exptl_absorpt_correction_T_max 0.7451
_exptl_absorpt_correction_T_min 0.6254
_exptl_absorpt_correction_type none
_exptl_absorpt_process_details
;
SADABS-2016/2 (Bruker,2016/2) was used for absorption correction.
wR2(int) was 0.0897 before and 0.0655 after correction.
The Ratio of minimum to maximum transmission is 0.8394.
The \l/2 correction factor is Not present.
;
_exptl_crystal_colour pink
_exptl_crystal_density_diffrn 1.456
_exptl_crystal_description needle
_exptl_crystal_F_000 1249.784
_exptl_crystal_size_max 0.08
_exptl_crystal_size_mid 0.04
_exptl_crystal_size_min 0.02
_refine_diff_density_max 1.3066
_refine_diff_density_min -1.0692
_refine_diff_density_rms 0.2359
_refine_ls_d_res_high 0.8449
_refine_ls_d_res_low 14.9938
_refine_ls_extinction_coef 0.0028(15)
_refine_ls_extinction_expression Fc^*^=kFc[1+0.001xFc^2^\l^3^/sin(2\q)]^-1/4^
_refine_ls_goodness_of_fit_ref 1.0527
_refine_ls_hydrogen_treatment mixed
_refine_ls_matrix_type full
_refine_ls_number_constraints 43
_refine_ls_number_parameters 380
_refine_ls_number_reflns 4805
_refine_ls_number_restraints 0
_refine_ls_restrained_S_all 1.0527
_refine_ls_R_factor_all 0.2290
_refine_ls_R_factor_gt 0.0987
_refine_ls_shift/su_max 0.0003
_refine_ls_shift/su_mean 0.0000
_refine_ls_structure_factor_coef Fsqd
_refine_ls_weighting_details 'w=1/[\s^2^(Fo^2^)+(0.1588P)^2^] where P=(Fo^2^+2Fc^2^)/3'
_refine_ls_weighting_scheme calc
_refine_ls_wR_factor_gt 0.2486
_refine_ls_wR_factor_ref 0.3273
_reflns_Friedel_coverage 0.0
_reflns_limit_h_max 17
_reflns_limit_h_min -17
_reflns_limit_k_max 14
_reflns_limit_k_min 0
_reflns_limit_l_max 17
_reflns_limit_l_min 0
_reflns_number_gt 2033
_reflns_number_total 4805
_reflns_threshold_expression I>=2u(I)
_cod_data_source_file d1cc06400b2.cif
_cod_data_source_block ZMH363A1_0ma
_cod_database_code 7129501
_olex2_refinement_description
;
1. Fixed Uiso
 At 1.2 times of:
  All C(H) groups, All C(H,H) groups
2.a Secondary CH2 refined with riding coordinates:
 C1(H1a,H1b), C2(H2a,H2b), C27(H27a,H27b)
2.b Aromatic/amide H refined with riding coordinates:
 C11(H11), C10(H10), C9(H9), C17(H17), C24(H24), C8(H8), C15(H15), C7(H7),
 C4(H4), C26(H26), C25(H25), C20(H20), C6(H6), C16(H16), C18(H18), C5(H5),
 C19(H19)
;
_smtbx_masks_void_probe_radius 1.2
_smtbx_masks_void_truncation_radius 1.2
_olex2_submission_special_instructions 'No special instructions were received'

loop_
_space_group_symop_id
_space_group_symop_operation_xyz
1 x,y,z
2 -x,y+1/2,-z+1/2
3 -x,-y,-z
4 x,-y-1/2,z-1/2

loop_
_atom_site_label
_atom_site_type_symbol
_atom_site_fract_x
_atom_site_fract_y
_atom_site_fract_z
_atom_site_U_iso_or_equiv
_atom_site_adp_type
_atom_site_occupancy
_atom_site_refinement_flags_posn
Cl1 Cl 0.7870(2) 0.5653(2) 0.30421(19) 0.0701(9) Uani 1.000000 .
Cl2 Cl 0.9680(2) 0.5431(2) 0.3998(2) 0.0731(10) Uani 1.000000 .
C27 C 0.8982(8) 0.6055(8) 0.3111(8) 0.078(4) Uani 1.000000 .
H27a H 0.9190(8) 0.5900(8) 0.2518(8) 0.094(4) Uiso 1.000000 R
H27b H 0.9018(8) 0.6828(8) 0.3209(8) 0.094(4) Uiso 1.000000 R
F1 F -0.0751(3) 0.8437(4) 0.3995(3) 0.0415(13) Uani 1.000000 .
F2 F -0.0605(3) 1.0079(4) 0.3283(3) 0.0425(13) Uani 1.000000 .
F3 F 0.5704(3) 0.4026(4) 0.0922(4) 0.0669(17) Uani 1.000000 .
F4 F 0.5883(3) 0.4671(4) 0.2603(4) 0.0680(19) Uani 1.000000 .
N1 N 0.3071(5) 0.6833(5) 0.1597(5) 0.0373(18) Uani 1.000000 .
N2 N 0.1757(4) 0.7502(5) 0.1959(4) 0.0329(17) Uani 1.000000 .
N3 N 0.0726(4) 0.8994(6) 0.3672(5) 0.0368(18) Uani 1.000000 .
N4 N -0.0437(4) 0.8454(5) 0.2399(5) 0.0353(17) Uani 1.000000 .
N5 N 0.5300(5) 0.5841(6) 0.1256(5) 0.049(2) Uani 1.000000 .
N6 N 0.4356(5) 0.4372(6) 0.1593(5) 0.0437(19) Uani 1.000000 .
C1 C 0.2795(6) 0.7699(6) 0.0937(6) 0.039(2) Uani 1.000000 .
H1a H 0.3099(6) 0.8369(6) 0.1140(6) 0.046(3) Uiso 1.000000 R
H1b H 0.2913(6) 0.7522(6) 0.0309(6) 0.046(3) Uiso 1.000000 R
C2 C 0.1808(6) 0.7754(7) 0.0973(6) 0.041(2) Uani 1.000000 .
H2a H 0.1475(6) 0.7230(7) 0.0553(6) 0.049(3) Uiso 1.000000 R
H2b H 0.1569(6) 0.8468(7) 0.0808(6) 0.049(3) Uiso 1.000000 R
C3 C 0.2703(6) 0.6260(6) 0.3232(6) 0.035(2) Uani 1.000000 .
C4 C 0.3576(6) 0.6109(8) 0.3664(7) 0.049(3) Uani 1.000000 .
H4 H 0.4048(6) 0.6411(8) 0.3395(7) 0.059(3) Uiso 1.000000 R
C5 C 0.3782(8) 0.5537(9) 0.4467(7) 0.065(3) Uani 1.000000 .
H5 H 0.4385(8) 0.5465(9) 0.4752(7) 0.078(4) Uiso 1.000000 R
C6 C 0.3095(9) 0.5061(8) 0.4864(7) 0.062(3) Uani 1.000000 .
H6 H 0.3232(9) 0.4643(8) 0.5405(7) 0.075(4) Uiso 1.000000 R
C7 C 0.2224(8) 0.5206(7) 0.4462(6) 0.051(3) Uani 1.000000 .
H7 H 0.1752(8) 0.4899(7) 0.4729(6) 0.061(3) Uiso 1.000000 R
C8 C 0.2039(6) 0.5806(6) 0.3663(6) 0.040(2) Uani 1.000000 .
H8 H 0.1433(6) 0.5911(6) 0.3397(6) 0.048(3) Uiso 1.000000 R
C9 C 0.1181(6) 0.9565(7) 0.4374(6) 0.040(2) Uani 1.000000 .
H9 H 0.0913(6) 0.9992(7) 0.4787(6) 0.048(3) Uiso 1.000000 R
C10 C 0.2072(6) 0.9438(7) 0.4404(6) 0.040(2) Uani 1.000000 .
H10 H 0.2527(6) 0.9752(7) 0.4837(6) 0.048(3) Uiso 1.000000 R
C11 C 0.2200(6) 0.8766(6) 0.3687(6) 0.035(2) Uani 1.000000 .
H11 H 0.2756(6) 0.8542(6) 0.3533(6) 0.041(3) Uiso 1.000000 R
C12 C 0.1366(6) 0.8491(6) 0.3242(6) 0.033(2) Uani 1.000000 .
C13 C 0.1109(6) 0.7960(6) 0.2392(6) 0.037(2) Uani 1.000000 .
C14 C 0.0209(6) 0.7944(6) 0.1981(5) 0.031(2) Uani 1.000000 .
C15 C -0.0240(6) 0.7469(7) 0.1158(6) 0.041(2) Uani 1.000000 .
H15 H 0.0033(6) 0.7079(7) 0.0724(6) 0.049(3) Uiso 1.000000 R
C16 C -0.1123(6) 0.7672(7) 0.1101(6) 0.047(2) Uani 1.000000 .
H16 H -0.1583(6) 0.7443(7) 0.0628(6) 0.056(3) Uiso 1.000000 R
C17 C -0.1232(6) 0.8284(7) 0.1873(6) 0.040(2) Uani 1.000000 .
H17 H -0.1787(6) 0.8542(7) 0.2005(6) 0.049(3) Uiso 1.000000 R
C18 C 0.5987(7) 0.6417(9) 0.1036(8) 0.063(3) Uani 1.000000 .
H18 H 0.6546(7) 0.6139(9) 0.0940(8) 0.076(4) Uiso 1.000000 R
C19 C 0.5751(7) 0.7479(8) 0.0972(8) 0.070(3) Uani 1.000000 .
H19 H 0.6119(7) 0.8041(8) 0.0825(8) 0.083(4) Uiso 1.000000 R
C20 C 0.4903(6) 0.7573(8) 0.1155(7) 0.053(3) Uani 1.000000 .
H20 H 0.4575(6) 0.8210(8) 0.1170(7) 0.064(3) Uiso 1.000000 R
C21 C 0.4605(6) 0.6556(7) 0.1318(6) 0.045(2) Uani 1.000000 .
C22 C 0.3774(6) 0.6157(7) 0.1516(6) 0.039(2) Uani 1.000000 .
C23 C 0.3652(5) 0.5085(7) 0.1613(6) 0.034(2) Uani 1.000000 .
C24 C 0.2893(6) 0.4484(7) 0.1629(6) 0.042(2) Uani 1.000000 .
H24 H 0.2313(6) 0.4756(7) 0.1652(6) 0.050(3) Uiso 1.000000 R
C25 C 0.3106(6) 0.3443(8) 0.1607(7) 0.049(3) Uani 1.000000 .
H25 H 0.2709(6) 0.2862(8) 0.1598(7) 0.059(3) Uiso 1.000000 R
C26 C 0.4020(7) 0.3397(8) 0.1600(7) 0.053(3) Uani 1.000000 .
H26 H 0.4357(7) 0.2764(8) 0.1599(7) 0.063(3) Uiso 1.000000 R
B1 B 0.2512(6) 0.6846(8) 0.2304(7) 0.033(2) Uani 1.000000 .
B2 B -0.0305(7) 0.9011(8) 0.3345(7) 0.039(3) Uani 1.000000 .
B3 B 0.5322(8) 0.4700(9) 0.1561(9) 0.056(3) Uani 1.000000 .

loop_
_atom_site_aniso_label
_atom_site_aniso_U_11
_atom_site_aniso_U_22
_atom_site_aniso_U_33
_atom_site_aniso_U_12
_atom_site_aniso_U_13
_atom_site_aniso_U_23
Cl1 0.097(2) 0.0561(16) 0.0568(18) 0.0093(16) 0.0114(16) -0.0045(14)
Cl2 0.080(2) 0.0677(19) 0.076(2) -0.0059(16) 0.0282(17) -0.0013(15)
C27 0.115(10) 0.051(7) 0.072(8) 0.006(7) 0.024(8) 0.020(6)
F1 0.035(3) 0.060(3) 0.030(3) 0.006(2) 0.007(2) -0.006(2)
F2 0.036(3) 0.052(3) 0.039(3) 0.006(2) 0.001(2) 0.001(2)
F3 0.034(3) 0.065(4) 0.106(5) 0.007(3) 0.024(3) -0.009(3)
F4 0.023(3) 0.087(4) 0.087(4) -0.010(3) -0.015(3) 0.068(3)
N1 0.038(4) 0.040(4) 0.037(4) 0.003(3) 0.017(4) 0.002(3)
N2 0.036(4) 0.040(4) 0.024(4) 0.001(3) 0.009(3) -0.000(3)
N3 0.035(4) 0.047(5) 0.028(4) 0.000(4) 0.004(3) -0.001(4)
N4 0.030(4) 0.040(4) 0.034(4) 0.002(3) 0.001(3) -0.001(3)
N5 0.049(5) 0.050(5) 0.051(5) -0.000(4) 0.018(4) -0.003(4)
N6 0.044(5) 0.042(5) 0.046(5) -0.001(4) 0.011(4) 0.002(4)
C1 0.046(5) 0.037(5) 0.034(5) -0.007(4) 0.014(4) 0.001(4)
C2 0.050(6) 0.046(6) 0.028(5) 0.008(5) 0.009(4) 0.007(4)
C3 0.040(5) 0.035(5) 0.030(5) 0.006(4) 0.009(4) -0.003(4)
C4 0.040(6) 0.064(7) 0.043(6) 0.009(5) 0.008(5) -0.007(5)
C5 0.068(8) 0.075(8) 0.049(7) 0.034(6) 0.004(6) -0.006(6)
C6 0.108(10) 0.044(6) 0.036(6) 0.034(7) 0.015(7) 0.001(5)
C7 0.088(8) 0.039(5) 0.031(6) 0.000(6) 0.022(6) -0.000(5)
C8 0.051(6) 0.041(5) 0.029(5) -0.009(4) 0.009(4) 0.003(4)
C9 0.044(6) 0.047(6) 0.031(5) 0.004(5) 0.012(4) -0.002(4)
C10 0.040(6) 0.042(5) 0.038(5) -0.007(4) 0.004(4) -0.003(5)
C11 0.034(5) 0.039(5) 0.032(5) 0.000(4) 0.008(4) 0.004(4)
C12 0.039(5) 0.033(5) 0.025(5) -0.002(4) 0.004(4) -0.000(4)
C13 0.046(6) 0.027(5) 0.038(5) 0.000(4) 0.006(5) 0.011(4)
C14 0.038(5) 0.028(5) 0.023(5) 0.007(4) -0.004(4) -0.001(4)
C15 0.040(5) 0.051(6) 0.030(5) 0.004(5) -0.005(4) -0.000(4)
C16 0.049(6) 0.050(6) 0.036(6) 0.001(5) -0.009(5) -0.006(5)
C17 0.038(6) 0.048(6) 0.035(5) 0.009(4) 0.004(4) 0.006(5)
C18 0.045(6) 0.064(7) 0.088(9) -0.009(6) 0.034(6) -0.006(6)
C19 0.076(8) 0.046(7) 0.097(9) -0.010(6) 0.047(7) 0.014(6)
C20 0.041(6) 0.047(6) 0.077(7) 0.002(5) 0.027(5) 0.002(5)
C21 0.040(5) 0.046(6) 0.050(6) 0.002(5) 0.017(5) -0.005(5)
C22 0.053(6) 0.047(6) 0.020(5) 0.006(5) 0.010(4) 0.005(4)
C23 0.032(5) 0.039(5) 0.032(5) -0.002(4) 0.007(4) 0.003(4)
C24 0.049(6) 0.046(6) 0.034(5) -0.000(5) 0.015(4) 0.001(4)
C25 0.033(6) 0.051(7) 0.061(7) -0.012(5) 0.003(5) 0.002(5)
C26 0.056(7) 0.043(6) 0.060(7) 0.004(5) 0.011(5) 0.002(5)
B1 0.035(6) 0.034(6) 0.031(6) -0.002(5) 0.008(5) 0.001(5)
B2 0.042(6) 0.042(6) 0.035(6) -0.004(5) 0.010(5) 0.001(5)
B3 0.043(7) 0.051(7) 0.080(9) -0.007(6) 0.027(7) -0.008(7)

loop_
_atom_type_symbol
_atom_type_scat_dispersion_real
_atom_type_scat_dispersion_imag
_atom_type_scat_Cromer_Mann_a1
_atom_type_scat_Cromer_Mann_a2
_atom_type_scat_Cromer_Mann_a3
_atom_type_scat_Cromer_Mann_a4
_atom_type_scat_Cromer_Mann_b1
_atom_type_scat_Cromer_Mann_b2
_atom_type_scat_Cromer_Mann_b3
_atom_type_scat_Cromer_Mann_b4
_atom_type_scat_Cromer_Mann_c
_atom_type_scat_source
_atom_type_scat_dispersion_source
B 0.00141 0.00067 2.05450 1.33260 1.09790 0.70680 23.21850 1.02100 60.34980 0.14030 -0.19320 'International Tables Volume C Table 6.1.1.4 (pp. 500-502)' 'Henke, Gullikson and Davis, At. Data and Nucl. Data Tables, 1993, 54, 2'
C 0.00347 0.00161 2.31000 1.02000 1.58860 0.86500 20.84390 10.20750 0.56870 51.65120 0.21560 'International Tables Volume C Table 6.1.1.4 (pp. 500-502)' 'Henke, Gullikson and Davis, At. Data and Nucl. Data Tables, 1993, 54, 2'
Cl 0.14873 0.16029 11.46040 7.19640 6.25560 1.64550 0.01040 1.16620 18.51940 47.77840 -9.55740 'International Tables Volume C Table 6.1.1.4 (pp. 500-502)' 'Henke, Gullikson and Davis, At. Data and Nucl. Data Tables, 1993, 54, 2'
F 0.01794 0.01033 3.53920 2.64120 1.51700 1.02430 10.28250 4.29440 0.26150 26.14760 0.27760 'International Tables Volume C Table 6.1.1.4 (pp. 500-502)' 'Henke, Gullikson and Davis, At. Data and Nucl. Data Tables, 1993, 54, 2'
H 0.00000 0.00000 0.49300 0.32291 0.14019 0.04081 10.51090 26.12570 3.14236 57.79970 0.00304 'International Tables Volume C Table 6.1.1.4 (pp. 500-502)' 'Henke, Gullikson and Davis, At. Data and Nucl. Data Tables, 1993, 54, 2'
N 0.00653 0.00323 12.21260 3.13220 2.01250 1.16630 0.00570 9.89330 28.99750 0.58260 -11.52900 'International Tables Volume C Table 6.1.1.4 (pp. 500-502)' 'Henke, Gullikson and Davis, At. Data and Nucl. Data Tables, 1993, 54, 2'

loop_
_geom_angle_atom_site_label_1
_geom_angle_atom_site_label_2
_geom_angle_atom_site_label_3
_geom_angle
_geom_angle_site_symmetry_1
_geom_angle_site_symmetry_3
_geom_angle_publ_flag
Cl2 C27 Cl1 112.4(6) . . ?
H27a C27 Cl1 109.1(4) . . ?
H27a C27 Cl2 109.1(4) . . ?
H27b C27 Cl1 109.1(4) . . ?
H27b C27 Cl2 109.1(4) . . ?
H27b C27 H27a 107.9 . . ?
C22 N1 C1 123.0(7) . . ?
B1 N1 C1 109.0(7) . . ?
B1 N1 C22 128.0(7) . . ?
C13 N2 C2 120.3(6) . . ?
B1 N2 C2 107.8(6) . . ?
B1 N2 C13 131.7(7) . . ?
C12 N3 C9 106.3(7) . . ?
B2 N3 C9 126.4(7) . . ?
B2 N3 C12 127.0(7) . . ?
C17 N4 C14 107.7(7) . . ?
B2 N4 C14 127.3(7) . . ?
B2 N4 C17 124.7(7) . . ?
C21 N5 C18 106.4(8) . . ?
B3 N5 C18 127.2(9) . . ?
B3 N5 C21 125.4(8) . . ?
C26 N6 C23 107.6(7) . . ?
B3 N6 C23 124.2(7) . . ?
B3 N6 C26 128.2(8) . . ?
H1a C1 N1 111.6(4) . . ?
H1b C1 N1 111.6(4) . . ?
H1b C1 H1a 109.4 . . ?
C2 C1 N1 101.1(6) . . ?
C2 C1 H1a 111.6(5) . . ?
C2 C1 H1b 111.6(5) . . ?
C1 C2 N2 103.0(6) . . ?
H2a C2 N2 111.2(4) . . ?
H2a C2 C1 111.2(5) . . ?
H2b C2 N2 111.2(4) . . ?
H2b C2 C1 111.2(5) . . ?
H2b C2 H2a 109.1 . . ?
C8 C3 C4 116.2(8) . . ?
B1 C3 C4 120.3(8) . . ?
B1 C3 C8 123.4(8) . . ?
H4 C4 C3 118.8(5) . . ?
C5 C4 C3 122.4(9) . . ?
C5 C4 H4 118.8(6) . . ?
H5 C5 C4 120.2(6) . . ?
C6 C5 C4 119.7(10) . . ?
C6 C5 H5 120.2(6) . . ?
H6 C6 C5 120.3(6) . . ?
C7 C6 C5 119.4(9) . . ?
C7 C6 H6 120.3(6) . . ?
H7 C7 C6 120.3(6) . . ?
C8 C7 C6 119.4(10) . . ?
C8 C7 H7 120.3(6) . . ?
C7 C8 C3 122.9(9) . . ?
H8 C8 C3 118.6(5) . . ?
H8 C8 C7 118.6(6) . . ?
H9 C9 N3 124.8(5) . . ?
C10 C9 N3 110.4(8) . . ?
C10 C9 H9 124.8(5) . . ?
H10 C10 C9 126.1(5) . . ?
C11 C10 C9 107.7(8) . . ?
C11 C10 H10 126.1(5) . . ?
H11 C11 C10 126.6(5) . . ?
C12 C11 C10 106.7(7) . . ?
C12 C11 H11 126.6(5) . . ?
C11 C12 N3 108.9(7) . . ?
C13 C12 N3 120.0(7) . . ?
C13 C12 C11 130.2(8) . . ?
C12 C13 N2 119.1(8) . . ?
C14 C13 N2 120.8(8) . . ?
C14 C13 C12 120.1(8) . . ?
C13 C14 N4 120.6(7) . . ?
C15 C14 N4 106.9(7) . . ?
C15 C14 C13 132.4(8) . . ?
H15 C15 C14 126.0(5) . . ?
C16 C15 C14 108.1(8) . . ?
C16 C15 H15 126.0(5) . . ?
H16 C16 C15 126.4(5) . . ?
C17 C16 C15 107.2(8) . . ?
C17 C16 H16 126.4(5) . . ?
C16 C17 N4 110.1(8) . . ?
H17 C17 N4 125.0(5) . . ?
H17 C17 C16 125.0(5) . . ?
H18 C18 N5 125.1(6) . . ?
C19 C18 N5 109.8(9) . . ?
C19 C18 H18 125.1(6) . . ?
H19 C19 C18 125.9(6) . . ?
C20 C19 C18 108.2(9) . . ?
C20 C19 H19 125.9(6) . . ?
H20 C20 C19 126.5(6) . . ?
C21 C20 C19 107.1(9) . . ?
C21 C20 H20 126.5(5) . . ?
C20 C21 N5 108.5(8) . . ?
C22 C21 N5 118.7(8) . . ?
C22 C21 C20 132.8(8) . . ?
C21 C22 N1 120.9(8) . . ?
C23 C22 N1 118.8(8) . . ?
C23 C22 C21 120.4(8) . . ?
C22 C23 N6 121.1(7) . . ?
C24 C23 N6 106.5(7) . . ?
C24 C23 C22 132.0(8) . . ?
H24 C24 C23 125.3(5) . . ?
C25 C24 C23 109.4(8) . . ?
C25 C24 H24 125.3(5) . . ?
H25 C25 C24 126.8(5) . . ?
C26 C25 C24 106.4(8) . . ?
C26 C25 H25 126.8(6) . . ?
C25 C26 N6 110.1(9) . . ?
H26 C26 N6 125.0(5) . . ?
H26 C26 C25 125.0(6) . . ?
N2 B1 N1 106.2(7) . . ?
C3 B1 N1 125.6(8) . . ?
C3 B1 N2 128.2(8) . . ?
F2 B2 F1 109.9(7) . . ?
N3 B2 F1 109.8(7) . . ?
N3 B2 F2 109.0(7) . . ?
N4 B2 F1 110.8(7) . . ?
N4 B2 F2 112.4(8) . . ?
N4 B2 N3 104.7(7) . . ?
F4 B3 F3 112.9(8) . . ?
N5 B3 F3 111.3(9) . . ?
N5 B3 F4 106.5(8) . . ?
N6 B3 F3 109.9(8) . . ?
N6 B3 F4 109.2(8) . . ?
N6 B3 N5 106.9(8) . . ?

loop_
_geom_bond_atom_site_label_1
_geom_bond_atom_site_label_2
_geom_bond_distance
_geom_bond_site_symmetry_2
_geom_bond_publ_flag
Cl1 C27 1.750(12) . ?
Cl2 C27 1.736(12) . ?
C27 H27a 0.9900 . ?
C27 H27b 0.9900 . ?
F1 B2 1.447(11) . ?
F2 B2 1.427(11) . ?
F3 B3 1.454(13) . ?
F4 B3 1.630(14) . ?
N1 C1 1.480(10) . ?
N1 C22 1.387(10) . ?
N1 B1 1.439(11) . ?
N2 C2 1.494(10) . ?
N2 C13 1.379(10) . ?
N2 B1 1.444(12) . ?
N3 C9 1.356(11) . ?
N3 C12 1.393(10) . ?
N3 B2 1.565(12) . ?
N4 C14 1.394(10) . ?
N4 C17 1.344(11) . ?
N4 B2 1.542(12) . ?
N5 C18 1.351(11) . ?
N5 C21 1.405(11) . ?
N5 B3 1.512(14) . ?
N6 C23 1.404(10) . ?
N6 C26 1.338(11) . ?
N6 B3 1.531(13) . ?
C1 H1a 0.9900 . ?
C1 H1b 0.9900 . ?
C1 C2 1.510(11) . ?
C2 H2a 0.9900 . ?
C2 H2b 0.9900 . ?
C3 C4 1.391(12) . ?
C3 C8 1.394(11) . ?
C3 B1 1.537(13) . ?
C4 H4 0.9500 . ?
C4 C5 1.377(14) . ?
C5 H5 0.9500 . ?
C5 C6 1.407(15) . ?
C6 H6 0.9500 . ?
C6 C7 1.374(14) . ?
C7 H7 0.9500 . ?
C7 C8 1.390(12) . ?
C8 H8 0.9500 . ?
C9 H9 0.9500 . ?
C9 C10 1.357(12) . ?
C10 H10 0.9500 . ?
C10 C11 1.390(11) . ?
C11 H11 0.9500 . ?
C11 C12 1.376(11) . ?
C12 C13 1.417(11) . ?
C13 C14 1.404(11) . ?
C14 C15 1.425(11) . ?
C15 H15 0.9500 . ?
C15 C16 1.355(12) . ?
C16 H16 0.9500 . ?
C16 C17 1.403(12) . ?
C17 H17 0.9500 . ?
C18 H18 0.9500 . ?
C18 C19 1.391(14) . ?
C19 H19 0.9500 . ?
C19 C20 1.361(12) . ?
C20 H20 0.9500 . ?
C20 C21 1.398(12) . ?
C21 C22 1.430(12) . ?
C22 C23 1.380(11) . ?
C23 C24 1.385(12) . ?
C24 H24 0.9500 . ?
C24 C25 1.359(12) . ?
C25 H25 0.9500 . ?
C25 C26 1.390(12) . ?
C26 H26 0.9500 . ?

loop_
_geom_torsion_atom_site_label_1
_geom_torsion_atom_site_label_2
_geom_torsion_atom_site_label_3
_geom_torsion_atom_site_label_4
_geom_torsion
_geom_torsion_site_symmetry_1
_geom_torsion_site_symmetry_2
_geom_torsion_site_symmetry_3
_geom_torsion_site_symmetry_4
_geom_torsion_publ_flag
F1 B2 N3 C9 -74.7(9) . . . . ?
F1 B2 N3 C12 113.1(7) . . . . ?
F1 B2 N4 C14 -111.6(8) . . . . ?
F1 B2 N4 C17 60.9(9) . . . . ?
F2 B2 N3 C9 45.8(9) . . . . ?
F2 B2 N3 C12 -126.4(7) . . . . ?
F2 B2 N4 C14 124.9(7) . . . . ?
F2 B2 N4 C17 -62.5(9) . . . . ?
F3 B3 N5 C18 -52.1(12) . . . . ?
F3 B3 N5 C21 140.9(8) . . . . ?
F3 B3 N6 C23 -138.5(7) . . . . ?
F3 B3 N6 C26 41.0(12) . . . . ?
F4 B3 N5 C18 71.3(10) . . . . ?
F4 B3 N5 C21 -95.7(8) . . . . ?
F4 B3 N6 C23 97.2(8) . . . . ?
F4 B3 N6 C26 -83.3(10) . . . . ?
N1 C1 C2 N2 35.0(6) . . . . ?
N1 C22 C21 N5 179.1(8) . . . . ?
N1 C22 C21 C20 -1.3(11) . . . . ?
N1 C22 C23 N6 -176.1(7) . . . . ?
N1 C22 C23 C24 12.8(10) . . . . ?
N1 B1 N2 C2 8.1(8) . . . . ?
N1 B1 N2 C13 -165.5(6) . . . . ?
N1 B1 C3 C4 32.3(11) . . . . ?
N1 B1 C3 C8 -144.2(9) . . . . ?
N2 C13 C12 N3 177.4(7) . . . . ?
N2 C13 C12 C11 9.8(9) . . . . ?
N2 C13 C14 N4 -176.7(7) . . . . ?
N2 C13 C14 C15 4.1(10) . . . . ?
N2 B1 C3 C4 -148.2(9) . . . . ?
N2 B1 C3 C8 35.4(11) . . . . ?
N3 C9 C10 C11 0.6(8) . . . . ?
N3 C12 C11 C10 0.6(7) . . . . ?
N3 C12 C13 C14 0.2(9) . . . . ?
N3 B2 N4 C14 6.7(9) . . . . ?
N3 B2 N4 C17 179.2(6) . . . . ?
N4 C14 C13 C12 0.5(9) . . . . ?
N4 C14 C15 C16 -1.3(7) . . . . ?
N4 C17 C16 C15 -0.3(8) . . . . ?
N5 C18 C19 C20 0.1(10) . . . . ?
N5 C21 C20 C19 1.7(9) . . . . ?
N5 C21 C22 C23 -2.2(10) . . . . ?
N5 B3 N6 C23 -17.6(11) . . . . ?
N5 B3 N6 C26 161.9(7) . . . . ?
N6 C23 C22 C21 5.1(10) . . . . ?
N6 C23 C24 C25 -0.8(8) . . . . ?
N6 C26 C25 C24 -1.6(9) . . . . ?
C3 C4 C5 C6 1.6(11) . . . . ?
C3 C8 C7 C6 1.1(10) . . . . ?
C4 C5 C6 C7 -2.4(11) . . . . ?
C5 C6 C7 C8 1.1(11) . . . . ?
C9 C10 C11 C12 -0.7(8) . . . . ?
C10 C11 C12 C13 169.3(6) . . . . ?
C11 C12 C13 C14 -167.4(9) . . . . ?
C12 C13 C14 C15 -178.7(7) . . . . ?
C13 C14 C15 C16 178.0(11) . . . . ?
C14 C15 C16 C17 1.0(8) . . . . ?
C18 C19 C20 C21 -1.1(11) . . . . ?
C19 C20 C21 C22 -178.0(8) . . . . ?
C20 C21 C22 C23 177.5(11) . . . . ?
C21 C22 C23 C24 -166.0(8) . . . . ?
C22 C23 C24 C25 171.2(11) . . . . ?
C23 C24 C25 C26 1.5(8) . . . . ?
